data_1506475
loop_
_publ_author_name
'Pelphrey, Phillip'
'Jasinski, Jerry'
'Butcher, Ray J.'
'Wright, Dennis L.'

_publ_section_title
;
 Oxabicyclo[3.2.1]octane derivatives as highly reactive dienophiles:
 synthesis of bicyclo[5.n.0] systems.
;
_journal_issue 3
_journal_name_full 'Organic letters'
_journal_page_first 423
_journal_page_last 425
_journal_paper_doi 10.1021/ol047725i
_journal_volume 7
_journal_year 2005
_chemical_formula_sum 'C13 H12 Br2 O2'
_chemical_formula_weight 360.05
_chemical_name_systematic
; 
 ? 
;
_space_group_IT_number 14
_symmetry_space_group_name_Hall '-P 2yab'
_symmetry_space_group_name_H-M 'P 1 21/a 1'
_atom_sites_solution_hydrogens geom
_atom_sites_solution_primary direct
_atom_sites_solution_secondary difmap
_audit_creation_method SHELXL-97
_cell_angle_alpha 90.00
_cell_angle_beta 92.450(10)
_cell_angle_gamma 90.00
_cell_formula_units_Z 4
_cell_length_a 16.9200(10)
_cell_length_b 6.4440(10)
_cell_length_c 11.2700(10)
_cell_measurement_temperature 293(2)
_cell_volume 1227.7(2)
_computing_structure_refinement 'SHELXL-97 (Sheldrick, 1997)'
_computing_structure_solution 'SHELXS-97 (Sheldrick, 1990)'
_diffrn_ambient_temperature 293(2)
_diffrn_measured_fraction_theta_full 0.996
_diffrn_measured_fraction_theta_max 0.996
_diffrn_radiation_monochromator graphite
_diffrn_radiation_source 'fine-focus sealed tube'
_diffrn_radiation_type MoK\a
_diffrn_radiation_wavelength 0.71073
_diffrn_reflns_av_R_equivalents 0.1112
_diffrn_reflns_av_sigmaI/netI 0.0274
_diffrn_reflns_limit_h_max 20
_diffrn_reflns_limit_h_min 0
_diffrn_reflns_limit_k_max 7
_diffrn_reflns_limit_k_min 0
_diffrn_reflns_limit_l_max 13
_diffrn_reflns_limit_l_min -13
_diffrn_reflns_number 2362
_diffrn_reflns_theta_full 25.48
_diffrn_reflns_theta_max 25.48
_diffrn_reflns_theta_min 1.81
_exptl_absorpt_coefficient_mu 6.589
_exptl_crystal_density_diffrn 1.948
_exptl_crystal_density_method 'not measured'
_exptl_crystal_F_000 704
_refine_diff_density_max 1.576
_refine_diff_density_min -0.809
_refine_diff_density_rms 0.159
_refine_ls_extinction_coef 0.0049(14)
_refine_ls_extinction_expression Fc^*^=kFc[1+0.001xFc^2^\l^3^/sin(2\q)]^-1/4^
_refine_ls_extinction_method SHELXL
_refine_ls_goodness_of_fit_ref 1.083
_refine_ls_hydrogen_treatment mixed
_refine_ls_matrix_type full
_refine_ls_number_parameters 155
_refine_ls_number_reflns 2277
_refine_ls_number_restraints 0
_refine_ls_restrained_S_all 1.083
_refine_ls_R_factor_all 0.0620
_refine_ls_R_factor_gt 0.0596
_refine_ls_shift/su_max 0.000
_refine_ls_shift/su_mean 0.000
_refine_ls_structure_factor_coef Fsqd
_refine_ls_weighting_details 'calc w=1/[\s^2^(Fo^2^)+(0.1011P)^2^+4.9374P] where P=(Fo^2^+2Fc^2^)/3'
_refine_ls_weighting_scheme calc
_refine_ls_wR_factor_gt 0.1672
_refine_ls_wR_factor_ref 0.1700
_reflns_number_gt 2134
_reflns_number_total 2277
_reflns_threshold_expression >2sigma(I)
_cod_data_source_file ol047725isi20041105_015358.cif
_cod_data_source_block jerry21
_cod_database_code 1506475

loop_
_symmetry_equiv_pos_as_xyz
'x, y, z'
'-x+1/2, y+1/2, -z'
'-x, -y, -z'
'x-1/2, -y-1/2, z'

loop_
_atom_site_label
_atom_site_type_symbol
_atom_site_fract_x
_atom_site_fract_y
_atom_site_fract_z
_atom_site_U_iso_or_equiv
_atom_site_adp_type
_atom_site_occupancy
_atom_site_symmetry_multiplicity
_atom_site_calc_flag
_atom_site_refinement_flags
Br1 Br 0.58284(4) 0.21770(14) -0.00971(6) 0.0555(3) Uani 1 1 d .
Br2 Br 0.59595(4) -0.14706(11) 0.21030(7) 0.0542(3) Uani 1 1 d .
O1 O 0.7256(3) 0.3389(6) 0.3288(4) 0.0367(9) Uani 1 1 d .
O2 O 0.7230(3) 0.5138(8) 0.0372(4) 0.0521(12) Uani 1 1 d .
C1 C 0.7709(3) 0.3954(8) 0.2297(5) 0.0332(12) Uani 1 1 d .
H1A H 0.7947 0.5329 0.2418 0.040 Uiso 1 1 calc R
C2 C 0.7161(4) 0.3941(9) 0.1197(5) 0.0361(12) Uani 1 1 d .
C3 C 0.6549(3) 0.2295(9) 0.1195(6) 0.0361(12) Uani 1 1 d .
C4 C 0.6572(3) 0.0947(8) 0.2089(5) 0.0282(10) Uani 1 1 d .
C5 C 0.7151(3) 0.1227(8) 0.3120(4) 0.0291(11) Uani 1 1 d .
H5A H 0.6961 0.0564 0.3837 0.035 Uiso 1 1 calc R
C6 C 0.7972(3) 0.0379(7) 0.2809(4) 0.0203(9) Uani 1 1 d .
H6A H 0.7910 -0.0759 0.2235 0.024 Uiso 1 1 calc R
C7 C 0.8492(3) -0.0322(8) 0.3883(4) 0.0268(10) Uani 1 1 d .
H7A H 0.8246 -0.1474 0.4298 0.032 Uiso 1 1 calc R
C8 C 0.8653(4) 0.1479(9) 0.4710(5) 0.0367(13) Uani 1 1 d .
H8A H 0.8528 0.1453 0.5505 0.044 Uiso 1 1 calc R
C9 C 0.8982(4) 0.3085(9) 0.4218(5) 0.0382(13) Uani 1 1 d .
H9A H 0.9110 0.4294 0.4633 0.046 Uiso 1 1 calc R
C10 C 0.9136(3) 0.2804(8) 0.2919(5) 0.0327(12) Uani 1 1 d .
H10A H 0.9384 0.4044 0.2595 0.039 Uiso 1 1 calc R
C11 C 0.8358(3) 0.2278(7) 0.2218(4) 0.0248(10) Uani 1 1 d .
H11A H 0.8462 0.1976 0.1386 0.030 Uiso 1 1 calc R
C12 C 0.9294(3) -0.0987(9) 0.3394(5) 0.0353(12) Uani 1 1 d .
H12A H 0.9640 -0.1503 0.4037 0.042 Uiso 1 1 calc R
H12B H 0.9213 -0.2090 0.2816 0.042 Uiso 1 1 calc R
C13 C 0.9675(3) 0.0891(10) 0.2810(5) 0.0365(12) Uani 1 1 d .
H13A H 0.9752 0.0598 0.1979 0.044 Uiso 1 1 calc R
H13B H 1.0188 0.1169 0.3195 0.044 Uiso 1 1 calc R

loop_
_atom_site_aniso_label
_atom_site_aniso_U_11
_atom_site_aniso_U_22
_atom_site_aniso_U_33
_atom_site_aniso_U_23
_atom_site_aniso_U_13
_atom_site_aniso_U_12
Br1 0.0477(5) 0.0765(6) 0.0401(4) 0.0147(3) -0.0255(3) 0.0028(3)
Br2 0.0410(4) 0.0496(5) 0.0700(5) 0.0224(3) -0.0225(3) -0.0141(3)
O1 0.047(2) 0.0272(19) 0.035(2) -0.0093(16) -0.0083(17) 0.0097(17)
O2 0.056(3) 0.047(3) 0.052(3) 0.038(2) -0.015(2) -0.008(2)
C1 0.046(3) 0.011(2) 0.041(3) -0.001(2) -0.015(2) 0.002(2)
C2 0.041(3) 0.025(3) 0.040(3) 0.008(2) -0.010(2) 0.007(2)
C3 0.034(3) 0.029(3) 0.044(3) 0.006(2) -0.010(2) 0.005(2)
C4 0.024(2) 0.029(2) 0.031(2) 0.003(2) -0.0073(19) 0.003(2)
C5 0.036(3) 0.028(3) 0.022(2) 0.004(2) -0.007(2) 0.004(2)
C6 0.028(2) 0.013(2) 0.019(2) 0.0004(16) -0.0118(17) -0.0017(17)
C7 0.033(3) 0.022(2) 0.023(2) 0.0069(19) -0.0169(19) 0.000(2)
C8 0.047(3) 0.043(3) 0.018(2) -0.006(2) -0.019(2) 0.002(3)
C9 0.047(3) 0.031(3) 0.035(3) -0.011(2) -0.021(2) -0.003(2)
C10 0.039(3) 0.024(3) 0.034(3) 0.002(2) -0.016(2) -0.010(2)
C11 0.038(3) 0.017(2) 0.019(2) 0.0027(17) -0.0097(19) -0.0026(19)
C12 0.035(3) 0.027(3) 0.043(3) 0.002(2) -0.019(2) 0.006(2)
C13 0.026(2) 0.043(3) 0.039(3) -0.001(3) -0.009(2) -0.004(2)

loop_
_atom_type_symbol
_atom_type_description
_atom_type_scat_dispersion_real
_atom_type_scat_dispersion_imag
_atom_type_scat_source
C C 0.0033 0.0016 'International Tables Vol C Tables 4.2.6.8 and 6.1.1.4'
H H 0.0000 0.0000 'International Tables Vol C Tables 4.2.6.8 and 6.1.1.4'
Br Br -0.2901 2.4595 'International Tables Vol C Tables 4.2.6.8 and 6.1.1.4'
O O 0.0106 0.0060 'International Tables Vol C Tables 4.2.6.8 and 6.1.1.4'

loop_
_geom_angle_atom_site_label_1
_geom_angle_atom_site_label_2
_geom_angle_atom_site_label_3
_geom_angle
C5 O1 C1 102.4(4)
O1 C1 C2 107.9(5)
O1 C1 C11 105.9(4)
C2 C1 C11 111.1(4)
O1 C1 H1A 110.6
C2 C1 H1A 110.6
C11 C1 H1A 110.6
O2 C2 C3 122.8(6)
O2 C2 C1 123.0(6)
C3 C2 C1 114.1(5)
C4 C3 C2 117.9(5)
C4 C3 Br1 124.3(5)
C2 C3 Br1 117.7(4)
C3 C4 C5 120.4(5)
C3 C4 Br2 123.5(4)
C5 C4 Br2 115.9(4)
O1 C5 C4 107.2(4)
O1 C5 C6 105.6(4)
C4 C5 C6 110.2(4)
O1 C5 H5A 111.2
C4 C5 H5A 111.2
C6 C5 H5A 111.2
C7 C6 C5 114.6(4)
C7 C6 C11 109.4(4)
C5 C6 C11 102.6(4)
C7 C6 H6A 110.0
C5 C6 H6A 110.0
C11 C6 H6A 110.0
C8 C7 C6 110.1(4)
C8 C7 C12 107.2(4)
C6 C7 C12 106.5(4)
C8 C7 H7A 110.9
C6 C7 H7A 110.9
C12 C7 H7A 110.9
C9 C8 C7 114.6(5)
C9 C8 H8A 122.7
C7 C8 H8A 122.7
C8 C9 C10 114.2(5)
C8 C9 H9A 122.9
C10 C9 H9A 122.9
C9 C10 C13 107.5(5)
C9 C10 C11 110.2(5)
C13 C10 C11 106.1(4)
C9 C10 H10A 111.0
C13 C10 H10A 111.0
C11 C10 H10A 111.0
C10 C11 C1 114.1(4)
C10 C11 C6 108.6(4)
C1 C11 C6 102.3(4)
C10 C11 H11A 110.5
C1 C11 H11A 110.5
C6 C11 H11A 110.5
C13 C12 C7 108.9(4)
C13 C12 H12A 109.9
C7 C12 H12A 109.9
C13 C12 H12B 109.9
C7 C12 H12B 109.9
H12A C12 H12B 108.3
C12 C13 C10 109.7(4)
C12 C13 H13A 109.7
C10 C13 H13A 109.7
C12 C13 H13B 109.7
C10 C13 H13B 109.7
H13A C13 H13B 108.2

loop_
_geom_bond_atom_site_label_1
_geom_bond_atom_site_label_2
_geom_bond_distance
Br1 C3 1.860(6)
Br2 C4 1.872(5)
O1 C5 1.417(7)
O1 C1 1.429(7)
O2 C2 1.218(7)
C1 C2 1.517(8)
C1 C11 1.545(7)
C1 H1A 0.9800
C2 C3 1.482(8)
C3 C4 1.329(8)
C4 C5 1.499(7)
C5 C6 1.546(7)
C5 H5A 0.9800
C6 C7 1.534(6)
C6 C11 1.551(6)
C6 H6A 0.9800
C7 C8 1.506(7)
C7 C12 1.547(8)
C7 H7A 0.9800
C8 C9 1.309(9)
C8 H8A 0.9300
C9 C10 1.508(8)
C9 H9A 0.9300
C10 C13 1.541(8)
C10 C11 1.543(7)
C10 H10A 0.9800
C11 H11A 0.9800
C12 C13 1.533(8)
C12 H12A 0.9700
C12 H12B 0.9700
C13 H13A 0.9700
C13 H13B 0.9700

loop_
_geom_torsion_atom_site_label_1
_geom_torsion_atom_site_label_2
_geom_torsion_atom_site_label_3
_geom_torsion_atom_site_label_4
_geom_torsion
C5 O1 C1 C2 74.4(5)
C5 O1 C1 C11 -44.6(5)
O1 C1 C2 O2 146.2(6)
C11 C1 C2 O2 -98.1(7)
O1 C1 C2 C3 -35.8(6)
C11 C1 C2 C3 79.9(6)
O2 C2 C3 C4 173.7(6)
C1 C2 C3 C4 -4.3(8)
O2 C2 C3 Br1 -3.4(8)
C1 C2 C3 Br1 178.6(4)
C2 C3 C4 C5 6.0(8)
Br1 C3 C4 C5 -177.1(4)
C2 C3 C4 Br2 -169.4(4)
Br1 C3 C4 Br2 7.4(8)
C1 O1 C5 C4 -72.2(5)
C1 O1 C5 C6 45.2(5)
C3 C4 C5 O1 32.8(7)
Br2 C4 C5 O1 -151.4(4)
C3 C4 C5 C6 -81.7(6)
Br2 C4 C5 C6 94.1(4)
O1 C5 C6 C7 90.5(5)
C4 C5 C6 C7 -154.0(4)
O1 C5 C6 C11 -28.0(4)
C4 C5 C6 C11 87.5(5)
C5 C6 C7 C8 -60.9(6)
C11 C6 C7 C8 53.7(6)
C5 C6 C7 C12 -176.8(4)
C11 C6 C7 C12 -62.3(5)
C6 C7 C8 C9 -56.7(7)
C12 C7 C8 C9 58.8(6)
C7 C8 C9 C10 -0.1(8)
C8 C9 C10 C13 -58.3(7)
C8 C9 C10 C11 56.9(7)
C9 C10 C11 C1 59.6(6)
C13 C10 C11 C1 175.7(4)
C9 C10 C11 C6 -53.8(6)
C13 C10 C11 C6 62.3(5)
O1 C1 C11 C10 -91.2(5)
C2 C1 C11 C10 151.9(5)
O1 C1 C11 C6 25.9(5)
C2 C1 C11 C6 -90.9(5)
C7 C6 C11 C10 0.0(6)
C5 C6 C11 C10 122.0(4)
C7 C6 C11 C1 -121.0(4)
C5 C6 C11 C1 1.1(4)
C8 C7 C12 C13 -55.9(5)
C6 C7 C12 C13 62.0(5)
C7 C12 C13 C10 0.6(6)
C9 C10 C13 C12 54.9(6)
C11 C10 C13 C12 -62.9(6)
